data_2214211
loop_
_publ_author_name
'Chai, Wen-Li'
'Bi, Wei-Yu'
'L\"u, Xing-Qiang'
'Song, Ji-Rong'
'Ng, Seik Weng'

_publ_section_title
;
 (<i>S</i>)-(+)-2,2'-Bis(2-hydroxy-3-methoxybenzylideneamino)-1,1'-binaphthyl
;
_journal_coeditor_code HB2421
_journal_issue 7
_journal_name_full 'Acta Crystallographica Section E'
_journal_page_first o3060
_journal_page_last o3060
_journal_paper_doi 10.1107/S1600536807025937
_journal_volume 63
_journal_year 2007
_chemical_formula_iupac 'C36 H28 N2 O4'
_chemical_formula_moiety 'C36 H28 N2 O4'
_chemical_formula_sum 'C36 H28 N2 O4'
_chemical_formula_weight 552.60
_chemical_name_systematic
;
(<i>S</i>)-(+)-2,2'-Bis(2-hydroxy-3-methoxybenzylideneamino)-1,1'-binaphthyl
;
_space_group_IT_number 92
_symmetry_cell_setting tetragonal
_symmetry_space_group_name_Hall 'P 4abw 2nw'
_symmetry_space_group_name_H-M 'P 41 21 2'
_atom_sites_solution_hydrogens geom
_atom_sites_solution_primary direct
_atom_sites_solution_secondary difmap
_audit_creation_method SHELXL97
_cell_angle_alpha 90.00
_cell_angle_beta 90.00
_cell_angle_gamma 90.00
_cell_formula_units_Z 4
_cell_length_a 11.3285(6)
_cell_length_b 11.3285
_cell_length_c 23.8370(10)
_cell_measurement_reflns_used 4468
_cell_measurement_temperature 295(2)
_cell_measurement_theta_max 21.0
_cell_measurement_theta_min 2.5
_cell_volume 3059.1(2)
_computing_cell_refinement 'SAINT (Bruker, 2003)'
_computing_data_collection 'SMART (Bruker, 2003)'
_computing_data_reduction SAINT
_computing_molecular_graphics 'X-SEED (Barbour, 2001)'
_computing_publication_material 'publCIF (Westrip, 2007)'
_computing_structure_refinement 'SHELXL97 (Sheldrick, 1997)'
_computing_structure_solution 'SHELXS97 (Sheldrick, 1997)'
_diffrn_ambient_temperature 295(2)
_diffrn_measured_fraction_theta_full 1.00
_diffrn_measured_fraction_theta_max 1.00
_diffrn_measurement_device_type 'Bruker APEX'
_diffrn_measurement_method '\f and \w'
_diffrn_radiation_monochromator graphite
_diffrn_radiation_source 'fine-focus sealed tube'
_diffrn_radiation_type MoK\a
_diffrn_radiation_wavelength 0.71073
_diffrn_reflns_av_R_equivalents 0.028
_diffrn_reflns_av_sigmaI/netI 0.014
_diffrn_reflns_limit_h_max 8
_diffrn_reflns_limit_h_min -13
_diffrn_reflns_limit_k_max 11
_diffrn_reflns_limit_k_min -13
_diffrn_reflns_limit_l_max 28
_diffrn_reflns_limit_l_min -28
_diffrn_reflns_number 15298
_diffrn_reflns_theta_full 25.0
_diffrn_reflns_theta_max 25.0
_diffrn_reflns_theta_min 2.0
_diffrn_standards_decay_% 0
_diffrn_standards_interval_count 0
_diffrn_standards_interval_time 0
_diffrn_standards_number 0
_exptl_absorpt_coefficient_mu 0.079
_exptl_absorpt_correction_type none
_exptl_crystal_colour orange
_exptl_crystal_density_diffrn 1.200
_exptl_crystal_density_method 'not measured'
_exptl_crystal_description prism
_exptl_crystal_F_000 1160
_exptl_crystal_size_max 0.38
_exptl_crystal_size_mid 0.31
_exptl_crystal_size_min 0.28
_refine_diff_density_max 0.19
_refine_diff_density_min -0.18
_refine_ls_abs_structure_details none
_refine_ls_extinction_method none
_refine_ls_goodness_of_fit_ref 1.10
_refine_ls_hydrogen_treatment constr
_refine_ls_matrix_type full
_refine_ls_number_parameters 240
_refine_ls_number_reflns 1629
_refine_ls_number_restraints 114
_refine_ls_restrained_S_all 1.18
_refine_ls_R_factor_all 0.081
_refine_ls_R_factor_gt 0.058
_refine_ls_shift/su_max 0.001
_refine_ls_shift/su_mean 0.000
_refine_ls_structure_factor_coef Fsqd
_refine_ls_weighting_details 'calc w = 1/[\s^2^(Fo^2^)+(0.1153P)^2^+0.6898P] where P=(Fo^2^+2Fc^2^)/3'
_refine_ls_weighting_scheme calc
_refine_ls_wR_factor_gt 0.164
_refine_ls_wR_factor_ref 0.203
_reflns_number_gt 1190
_reflns_number_total 1629
_reflns_threshold_expression I>2\s(I)
_cod_data_source_file hb2421.cif
_cod_data_source_block I
_cod_database_code 2214211
_cod_database_fobs_code 2214211

loop_
_symmetry_equiv_pos_as_xyz
'x, y, z'
'x+1/2, -y+1/2, -z+3/4'
'-x, -y, z+1/2'
'-x+1/2, y+1/2, -z+1/4'
'y, x, -z'
'y+1/2, -x+1/2, z+3/4'
'-y+1/2, x+1/2, z+1/4'
'-y, -x, -z+1/2'

loop_
_atom_site_type_symbol
_atom_site_label
_atom_site_fract_x
_atom_site_fract_y
_atom_site_fract_z
_atom_site_U_iso_or_equiv
_atom_site_adp_type
_atom_site_calc_flag
_atom_site_refinement_flags
_atom_site_occupancy
_atom_site_disorder_assembly
_atom_site_disorder_group
O O1 0.4176(3) 0.0978(3) 1.10647(12) 0.0838(10) Uani d D 1 A 1
H H1 0.3736 0.1062 1.0795 0.101 Uiso calc R 1 A 1
N N1 0.3657(3) 0.1225(3) 1.00195(13) 0.0697(10) Uani d . 1 A 1
O O2' 0.578(2) 0.061(2) 1.1879(8) 0.132(12) Uani d PDU 0.219(14) B 2
C C1' 0.5305(9) 0.1015(11) 1.0912(10) 0.068(8) Uani d PGDU 0.219(14) B 2
C C2' 0.6125(17) 0.0804(17) 1.1334(7) 0.086(8) Uani d PGDU 0.219(14) B 2
C C3' 0.7324(14) 0.080(3) 1.1210(8) 0.142(13) Uani d PGDU 0.219(14) B 2
H H3' 0.7873 0.0663 1.1493 0.170 Uiso calc PR 0.219(14) B 2
C C4' 0.7703(9) 0.102(3) 1.0665(9) 0.125(11) Uani d PGDU 0.219(14) B 2
H H4' 0.8506 0.1015 1.0582 0.150 Uiso calc PR 0.219(14) B 2
C C5' 0.6883(15) 0.123(2) 1.0243(7) 0.121(11) Uani d PGDU 0.219(14) B 2
H H5' 0.7137 0.1367 0.9878 0.146 Uiso calc PR 0.219(14) B 2
C C6' 0.5684(13) 0.1226(13) 1.0366(8) 0.098(10) Uani d PGDU 0.219(14) B 2
C C7' 0.664(4) 0.038(3) 1.2268(11) 0.128(12) Uani d PDU 0.219(14) B 2
H H7A' 0.6278 0.0207 1.2623 0.193 Uiso calc PR 0.219(14) B 2
H H7B' 0.7132 0.1067 1.2306 0.193 Uiso calc PR 0.219(14) B 2
H H7C' 0.7104 -0.02725 1.2148 0.193 Uiso calc PR 0.219(14) B 2
O O2 0.5688(8) 0.1093(10) 1.1871(3) 0.137(3) Uani d PDU 0.781(14) A 1
C C1 0.5282(4) 0.1316(6) 1.0922(3) 0.086(3) Uani d PGDU 0.781(14) A 1
C C2 0.6118(6) 0.1401(8) 1.1347(2) 0.105(3) Uani d PGDU 0.781(14) A 1
C C3 0.7258(5) 0.1773(10) 1.1223(2) 0.145(4) Uani d PGDU 0.781(14) A 1
H H3 0.7818 0.1830 1.1507 0.174 Uiso calc PR 0.781(14) B 1
C C4 0.7561(4) 0.2060(10) 1.0674(3) 0.145(4) Uani d PGDU 0.781(14) A 1
H H4 0.8324 0.2308 1.0592 0.173 Uiso calc PR 0.781(14) B 1
C C5 0.6724(5) 0.1974(8) 1.0250(2) 0.119(4) Uani d PGDU 0.781(14) A 1
H H5 0.6927 0.2166 0.9883 0.143 Uiso calc PR 0.781(14) B 1
C C6 0.5585(4) 0.1602(6) 1.0374(3) 0.089(2) Uani d PGDU 0.781(14) A 1
C C7 0.6429(16) 0.1174(15) 1.2321(4) 0.236(8) Uani d PDU 0.781(14) A 1
H H7A 0.6017 0.0939 1.2655 0.354 Uiso calc PR 0.781(14) B 1
H H7B 0.6694 0.1975 1.2360 0.354 Uiso calc PR 0.781(14) B 1
H H7C 0.7097 0.0667 1.2264 0.354 Uiso calc PR 0.781(14) B 1
C C8 0.4746(4) 0.1482(5) 0.99170(18) 0.0920(17) Uani d D 1 A 1
H H8 0.4994 0.1591 0.9549 0.110 Uiso calc R 1 A 1
C C9 0.1660(3) 0.1302(3) 0.97066(13) 0.0560(9) Uani d . 1 A 1
C C10 0.2827(4) 0.1112(4) 0.95811(14) 0.0630(11) Uani d . 1 A 1
C C11 0.3159(4) 0.0788(5) 0.90282(15) 0.0797(13) Uani d . 1 A 1
H H11 0.3950 0.0651 0.8948 0.096 Uiso calc R 1 A 1
C C12 0.2355(4) 0.0674(5) 0.86193(16) 0.0824(14) Uani d . 1 A 1
H H12 0.2598 0.0460 0.8261 0.099 Uiso calc R 1 A 1
C C13 0.1139(4) 0.0876(4) 0.87250(16) 0.0743(12) Uani d . 1 A 1
C C14 0.0797(4) 0.1173(4) 0.92788(16) 0.0650(11) Uani d . 1 A 1
C C15 -0.0424(4) 0.1352(6) 0.93804(19) 0.0926(16) Uani d . 1 A 1
H H15 -0.0678 0.1550 0.9739 0.111 Uiso calc R 1 A 1
C C16 -0.1225(6) 0.1239(8) 0.8962(2) 0.127(3) Uani d . 1 A 1
H H16 -0.2022 0.1361 0.9035 0.153 Uiso calc R 1 A 1
C C17 -0.0859(6) 0.0937(7) 0.8418(2) 0.125(3) Uani d . 1 A 1
H H17 -0.1414 0.0857 0.8133 0.150 Uiso calc R 1 A 1
C C18 0.0296(5) 0.0762(6) 0.83076(19) 0.1031(19) Uani d . 1 A 1
H H18 0.0530 0.0562 0.7946 0.124 Uiso calc R 1 A 1

loop_
_atom_site_aniso_label
_atom_site_aniso_U_11
_atom_site_aniso_U_22
_atom_site_aniso_U_33
_atom_site_aniso_U_12
_atom_site_aniso_U_13
_atom_site_aniso_U_23
O1 0.098(3) 0.093(2) 0.0602(16) -0.013(2) -0.0103(16) 0.0161(16)
N1 0.063(2) 0.096(3) 0.0502(16) 0.0047(18) 0.0033(15) -0.0002(18)
O2' 0.165(19) 0.128(18) 0.104(16) 0.008(13) -0.074(13) 0.034(11)
C1' 0.073(17) 0.081(13) 0.051(13) 0.020(11) -0.011(12) 0.001(10)
C2' 0.079(14) 0.093(17) 0.087(15) 0.001(12) 0.008(12) -0.011(12)
C3' 0.13(2) 0.18(2) 0.116(18) -0.019(18) -0.003(16) -0.017(18)
C4' 0.102(17) 0.18(2) 0.090(15) 0.006(16) -0.005(13) 0.011(16)
C5' 0.074(15) 0.19(2) 0.102(16) 0.039(15) -0.007(13) -0.001(16)
C6' 0.072(16) 0.16(2) 0.062(14) 0.010(14) 0.015(13) 0.003(14)
C7' 0.15(2) 0.114(18) 0.126(18) -0.002(15) -0.071(16) 0.028(14)
O2 0.156(6) 0.182(8) 0.073(4) -0.027(6) -0.043(4) 0.046(4)
C1 0.083(6) 0.101(5) 0.073(6) 0.011(4) -0.012(5) -0.006(4)
C2 0.099(6) 0.127(8) 0.088(5) -0.001(5) -0.027(4) -0.003(5)
C3 0.110(7) 0.228(13) 0.097(6) 0.020(7) -0.033(5) -0.025(7)
C4 0.066(4) 0.230(13) 0.137(7) -0.011(6) -0.009(5) -0.040(8)
C5 0.072(5) 0.205(10) 0.080(4) 0.005(6) 0.004(4) -0.037(5)
C6 0.061(5) 0.129(6) 0.076(5) 0.011(4) -0.004(4) -0.021(4)
C7 0.219(14) 0.363(19) 0.126(8) -0.064(15) -0.083(9) 0.075(11)
C8 0.069(3) 0.151(5) 0.056(2) -0.001(3) 0.005(2) -0.009(3)
C9 0.065(2) 0.059(2) 0.0437(18) 0.0001(17) 0.0039(17) -0.0034(16)
C10 0.067(2) 0.078(3) 0.0436(17) 0.0013(19) 0.0028(17) -0.0034(18)
C11 0.071(3) 0.114(4) 0.053(2) 0.005(3) 0.014(2) -0.011(2)
C12 0.087(3) 0.115(4) 0.0447(19) -0.001(3) 0.009(2) -0.015(2)
C13 0.082(3) 0.089(3) 0.052(2) -0.006(2) -0.002(2) -0.010(2)
C14 0.071(3) 0.072(3) 0.0518(19) -0.002(2) -0.0041(19) -0.0090(18)
C15 0.076(3) 0.137(5) 0.065(2) 0.007(3) -0.006(2) -0.023(3)
C16 0.082(4) 0.205(8) 0.095(4) 0.002(4) -0.020(3) -0.043(4)
C17 0.097(4) 0.196(8) 0.081(3) 0.002(4) -0.030(3) -0.027(4)
C18 0.103(4) 0.153(5) 0.054(2) -0.013(4) -0.012(3) -0.025(3)

loop_
_atom_type_symbol
_atom_type_description
_atom_type_scat_dispersion_real
_atom_type_scat_dispersion_imag
_atom_type_scat_source
C C 0.0033 0.0000 'International Tables Vol C Tables 4.2.6.8 and 6.1.1.4'
H H 0.0000 0.0000 'International Tables Vol C Tables 4.2.6.8 and 6.1.1.4'
N N 0.0061 0.0000 'International Tables Vol C Tables 4.2.6.8 and 6.1.1.4'
O O 0.0106 0.0000 'International Tables Vol C Tables 4.2.6.8 and 6.1.1.4'

loop_
_geom_angle_atom_site_label_1
_geom_angle_atom_site_label_2
_geom_angle_atom_site_label_3
_geom_angle_site_symmetry_3
_geom_angle
C8 N1 C10 . 121.1(4)
C7' O2' C2' . 117.7(14)
C2' C1' C6' . 120.0
O2' C2' C1' . 121.3(17)
O2' C2' C3' . 118.7(17)
C1' C2' C3' . 120.0
C4' C3' C2' . 120.0
C4' C3' H3' . 120.0
C2' C3' H3' . 120.0
C3' C4' C5' . 120.0
C3' C4' H4' . 120.0
C5' C4' H4' . 120.0
C6' C5' C4' . 120.0
C6' C5' H5' . 120.0
C4' C5' H5' . 120.0
C5' C6' C1' . 120.0
O2' C7' H7A' . 109.5
O2' C7' H7B' . 109.5
H7A' C7' H7B' . 109.5
O2' C7' H7C' . 109.5
H7A' C7' H7C' . 109.5
H7B' C7' H7C' . 109.5
C7 O2 C2 . 118.4(8)
O1 C1 C2 . 117.9(5)
O1 C1 C6 . 122.1(5)
C2 C1 C6 . 120.0
O2 C2 C3 . 126.5(6)
O2 C2 C1 . 113.5(6)
C3 C2 C1 . 120.0
C4 C3 C2 . 120.0
C4 C3 H3 . 120.0
C2 C3 H3 . 120.0
C3 C4 C5 . 120.0
C3 C4 H4 . 120.0
C5 C4 H4 . 120.0
C6 C5 C4 . 120.0
C6 C5 H5 . 120.0
C4 C5 H5 . 120.0
C5 C6 C1 . 120.0
C5 C6 C8 . 118.5(5)
C1 C6 C8 . 121.5(5)
O2 C7 H7A . 109.5
O2 C7 H7B . 109.5
H7A C7 H7B . 109.5
O2 C7 H7C . 109.5
H7A C7 H7C . 109.5
H7B C7 H7C . 109.5
N1 C8 C6 . 120.3(4)
N1 C8 H8 . 119.8
C6 C8 H8 . 119.8
C10 C9 C14 . 119.4(3)
C10 C9 C9 5_557 120.2(3)
C14 C9 C9 5_557 120.5(4)
C9 C10 N1 . 117.8(3)
C9 C10 C11 . 119.9(4)
N1 C10 C11 . 122.3(4)
C12 C11 C10 . 121.4(4)
C12 C11 H11 . 119.3
C10 C11 H11 . 119.3
C11 C12 C13 . 121.0(4)
C11 C12 H12 . 119.5
C13 C12 H12 . 119.5
C18 C13 C14 . 120.2(5)
C18 C13 C12 . 121.8(4)
C14 C13 C12 . 118.0(4)
C13 C14 C15 . 117.4(4)
C13 C14 C9 . 120.4(4)
C15 C14 C9 . 122.3(4)
C16 C15 C14 . 120.9(5)
C16 C15 H15 . 119.5
C14 C15 H15 . 119.5
C15 C16 C17 . 120.3(6)
C15 C16 H16 . 119.8
C17 C16 H16 . 119.8
C18 C17 C16 . 120.2(5)
C18 C17 H17 . 119.9
C16 C17 H17 . 119.9
C17 C18 C13 . 120.9(5)
C17 C18 H18 . 119.5
C13 C18 H18 . 119.5

loop_
_geom_bond_atom_site_label_1
_geom_bond_atom_site_label_2
_geom_bond_site_symmetry_2
_geom_bond_distance
O1 C1 . 1.353(5)
O1 H1 . 0.8200
N1 C8 . 1.291(6)
N1 C10 . 1.411(5)
O2' C7' . 1.369(13)
O2' C2' . 1.378(11)
C1' C2' . 1.3900
C1' C6' . 1.3900
C2' C3' . 1.3900
C3' C4' . 1.3900
C3' H3' . 0.9300
C4' C5' . 1.3900
C4' H4' . 0.9300
C5' C6' . 1.3900
C5' H5' . 0.9300
C7' H7A' . 0.9600
C7' H7B' . 0.9600
C7' H7C' . 0.9600
O2 C7 . 1.365(9)
O2 C2 . 1.386(6)
C1 C2 . 1.3900
C1 C6 . 1.3900
C2 C3 . 1.3900
C3 C4 . 1.3900
C3 H3 . 0.9300
C4 C5 . 1.3900
C4 H4 . 0.9300
C5 C6 . 1.3900
C5 H5 . 0.9300
C6 C8 . 1.451(6)
C7 H7A . 0.9600
C7 H7B . 0.9600
C7 H7C . 0.9600
C8 H8 . 0.9300
C9 C10 . 1.372(6)
C9 C14 . 1.420(5)
C9 C9 5_557 1.512(7)
C10 C11 . 1.419(5)
C11 C12 . 1.340(6)
C11 H11 . 0.9300
C12 C13 . 1.419(7)
C12 H12 . 0.9300
C13 C18 . 1.385(6)
C13 C14 . 1.416(6)
C14 C15 . 1.419(7)
C15 C16 . 1.355(7)
C15 H15 . 0.9300
C16 C17 . 1.403(8)
C16 H16 . 0.9300
C17 C18 . 1.350(8)
C17 H17 . 0.9300
C18 H18 . 0.9300

loop_
_geom_hbond_atom_site_label_D
_geom_hbond_atom_site_label_H
_geom_hbond_atom_site_label_A
_geom_hbond_distance_DH
_geom_hbond_distance_HA
_geom_hbond_distance_DA
_geom_hbond_angle_DHA
O1 H1 N1 0.82 1.86 2.575(4) 145

loop_
_geom_torsion_atom_site_label_1
_geom_torsion_atom_site_label_2
_geom_torsion_atom_site_label_3
_geom_torsion_atom_site_label_4
_geom_torsion_site_symmetry_1
_geom_torsion
C7' O2' C2' C1' . 178.9(8)
C7' O2' C2' C3' . -1.8(14)
C6' C1' C2' O2' . 179.3(7)
C6' C1' C2' C3' . 0.0
O2' C2' C3' C4' . -179.3(6)
C1' C2' C3' C4' . 0.0
C2' C3' C4' C5' . 0.0
C3' C4' C5' C6' . 0.0
C4' C5' C6' C1' . 0.0
C2' C1' C6' C5' . 0.0
C7 O2 C2 C3 . 1.4(11)
C7 O2 C2 C1 . -178.3(7)
O1 C1 C2 O2 . 1.3(6)
C6 C1 C2 O2 . 179.7(5)
O1 C1 C2 C3 . -178.4(4)
C6 C1 C2 C3 . 0.0
O2 C2 C3 C4 . -179.7(5)
C1 C2 C3 C4 . 0.0
C2 C3 C4 C5 . 0.0
C3 C4 C5 C6 . 0.0
C4 C5 C6 C1 . 0.0
C4 C5 C6 C8 . -177.8(4)
O1 C1 C6 C5 . 178.4(5)
C2 C1 C6 C5 . 0.0
O1 C1 C6 C8 . -3.9(5)
C2 C1 C6 C8 . 177.7(4)
C10 N1 C8 C6 . 179.6(4)
C5 C6 C8 N1 . -174.8(4)
C1 C6 C8 N1 . 7.5(7)
C14 C9 C10 N1 . -178.7(4)
C9 C9 C10 N1 5_557 2.0(6)
C14 C9 C10 C11 . -0.1(6)
C9 C9 C10 C11 5_557 -179.3(4)
C8 N1 C10 C9 . -154.8(4)
C8 N1 C10 C11 . 26.6(7)
C9 C10 C11 C12 . 0.8(7)
N1 C10 C11 C12 . 179.4(5)
C10 C11 C12 C13 . 0.1(8)
C11 C12 C13 C18 . -180.0(5)
C11 C12 C13 C14 . -1.5(8)
C18 C13 C14 C15 . -0.4(7)
C12 C13 C14 C15 . -178.9(5)
C18 C13 C14 C9 . -179.4(5)
C12 C13 C14 C9 . 2.1(7)
C10 C9 C14 C13 . -1.4(6)
C9 C9 C14 C13 5_557 177.9(4)
C10 C9 C14 C15 . 179.8(5)
C9 C9 C14 C15 5_557 -1.0(6)
C13 C14 C15 C16 . 0.1(9)
C9 C14 C15 C16 . 179.0(6)
C14 C15 C16 C17 . 0.2(11)
C15 C16 C17 C18 . -0.3(13)
C16 C17 C18 C13 . 0.0(12)
C14 C13 C18 C17 . 0.4(10)
C12 C13 C18 C17 . 178.8(6)
